data_7251169
loop_
_publ_author_name
'Gasol-Cardona, Julia'
'Ward, Martin R.'
'Comboni, Davide'
'Hanfland, Micheal'
'Scatena, Rebecca'
'Warren, Mark R.'
'Maloney, Andrew G. P.'
'Oswald, Iain D. H.'

_publ_section_title
;
 Pressure-induced phase behaviour and compressibility of the racemic and
 chiral solid forms, ofloxacin and levofloxacin
;
_journal_issue 47
_journal_name_full CrystEngComm
_journal_page_first 7662
_journal_page_last 7676
_journal_paper_doi 10.1039/D5CE00855G
_journal_volume 27
_journal_year 2025
_chemical_formula_moiety 'C18 H20 F N3 O4, 0.5(H2 O1)'
_chemical_formula_sum 'C18 H21 F N3 O4.5'
_chemical_formula_weight 370.38
_chemical_name_systematic 'Levofloxacin hydrate'
_space_group_crystal_system monoclinic
_space_group_IT_number 5
_space_group_name_Hall 'C 2y'
_space_group_name_H-M_alt 'C 1 2 1'
_atom_sites_solution_hydrogens mixed
_audit_creation_method SHELXL-2019/3
_audit_update_record
;
2025-08-19 deposited with the CCDC.	2025-10-29 downloaded from the CCDC.
;
_cell_angle_alpha 90
_cell_angle_beta 113.462(9)
_cell_angle_gamma 90
_cell_formula_units_Z 8
_cell_length_a 28.224(4)
_cell_length_b 6.6179(4)
_cell_length_c 18.3530(10)
_cell_measurement_pressure 0.84
_cell_measurement_reflns_used 7420
_cell_measurement_temperature 298(2)
_cell_measurement_theta_max 23.367
_cell_measurement_theta_min 3.177
_cell_volume 3144.6(6)
_computing_cell_refinement 'Apex 4 suite'
_computing_data_collection 'Apex 4 suite'
_computing_data_reduction SAINT
_computing_molecular_graphics 'Olex2 1.5-ac7-013 (Dolomanov et al., 2009)'
_computing_publication_material 'Olex2 1.5-ac7-013 (Dolomanov et al., 2009)'
_computing_structure_refinement 'XL  (Sheldrick, 2008)'
_diffrn_ambient_temperature 298(2)
_diffrn_measured_fraction_theta_full 0.316
_diffrn_measured_fraction_theta_max 0.316
_diffrn_measurement_device_type 'Bruker D8 Venture'
_diffrn_radiation_type MoK\a
_diffrn_radiation_wavelength 0.71073
_diffrn_reflns_av_R_equivalents 0.0443
_diffrn_reflns_av_unetI/netI 0.0438
_diffrn_reflns_Laue_measured_fraction_full 0.316
_diffrn_reflns_Laue_measured_fraction_max 0.316
_diffrn_reflns_limit_h_max 18
_diffrn_reflns_limit_h_min -18
_diffrn_reflns_limit_k_max 7
_diffrn_reflns_limit_k_min -7
_diffrn_reflns_limit_l_max 19
_diffrn_reflns_limit_l_min -19
_diffrn_reflns_number 7420
_diffrn_reflns_point_group_measured_fraction_full 0.321
_diffrn_reflns_point_group_measured_fraction_max 0.321
_diffrn_reflns_theta_full 23.367
_diffrn_reflns_theta_max 23.367
_diffrn_reflns_theta_min 3.177
_exptl_absorpt_coefficient_mu 0.121
_exptl_absorpt_correction_T_max 0.7449
_exptl_absorpt_correction_T_min 0.6681
_exptl_absorpt_correction_type multi-scan
_exptl_crystal_colour 'clear colourless'
_exptl_crystal_density_diffrn 1.565
_exptl_crystal_description Lathe
_exptl_crystal_F_000 1560
_exptl_crystal_recrystallization_method 'Re-crystallisation from solvent: acetonitrile'
_exptl_crystal_size_max 0.18
_exptl_crystal_size_mid 0.09
_exptl_crystal_size_min 0.02
_refine_diff_density_max 0.209
_refine_diff_density_min -0.249
_refine_diff_density_rms 0.050
_refine_ls_abs_structure_details
;
 Flack x determined using 403 quotients [(I+)-(I-)]/[(I+)+(I-)]
 (Parsons, Flack and Wagner, Acta Cryst. B69 (2013) 249-259).
;
_refine_ls_abs_structure_Flack -0.1(10)
_refine_ls_extinction_method none
_refine_ls_goodness_of_fit_ref 1.082
_refine_ls_hydrogen_treatment constr
_refine_ls_matrix_type full
_refine_ls_number_parameters 225
_refine_ls_number_reflns 1472
_refine_ls_number_restraints 123
_refine_ls_restrained_S_all 1.616
_refine_ls_R_factor_all 0.0914
_refine_ls_R_factor_gt 0.0699
_refine_ls_shift/su_max 0.000
_refine_ls_shift/su_mean 0.000
_refine_ls_structure_factor_coef Fsqd
_refine_ls_weighting_details 'w=1/[\s^2^(Fo^2^)+(0.1303P)^2^+4.7488P] where P=(Fo^2^+2Fc^2^)/3'
_refine_ls_weighting_scheme calc
_refine_ls_wR_factor_gt 0.1915
_refine_ls_wR_factor_ref 0.2092
_reflns_Friedel_coverage 0.845
_reflns_Friedel_fraction_full 0.327
_reflns_Friedel_fraction_max 0.327
_reflns_number_gt 1134
_reflns_number_total 1472
_reflns_threshold_expression 'I > 2\s(I)'
_cod_data_source_file d5ce00855g2.cif
_cod_data_source_block LH_ME_0p84
_cod_depositor_comments 'Adding full bibliography for 7251165--7251187.cif.'
_cod_original_sg_symbol_H-M 'C 2'
_cod_original_formula_sum 'C18 H21 F N3 O4.50'
_cod_database_code 7251169
_shelx_shelxl_version_number 2019/3
_shelx_space_group_comment
;
The symmetry employed for this shelxl refinement is uniquely defined
by the following loop, which should always be used as a source of
symmetry information in preference to the above space-group names.
They are only intended as comments.
;
_shelx_estimated_absorpt_t_min 0.979
_shelx_estimated_absorpt_t_max 0.998

loop_
_space_group_symop_operation_xyz
'x, y, z'
'-x, y, -z'
'x+1/2, y+1/2, z'
'-x+1/2, y+1/2, -z'

loop_
_atom_site_label
_atom_site_type_symbol
_atom_site_fract_x
_atom_site_fract_y
_atom_site_fract_z
_atom_site_U_iso_or_equiv
_atom_site_adp_type
_atom_site_occupancy
_atom_site_site_symmetry_order
_atom_site_calc_flag
_atom_site_refinement_flags_posn
_atom_site_refinement_flags_adp
_atom_site_refinement_flags_occupancy
_atom_site_disorder_assembly
_atom_site_disorder_group
F1 F 0.2083(8) 0.4538(11) 0.7317(6) 0.043(2) Uiso 1 1 d D U . . .
O1 O 0.3224(11) 0.4778(15) 1.2280(9) 0.053(3) Uiso 1 1 d D U . . .
O2 O 0.3736(11) 0.4792(16) 1.1643(9) 0.056(4) Uiso 1 1 d D U . . .
H2 H 0.371468 0.493558 1.118748 0.084 Uiso 1 1 calc R U . . .
O3 O 0.3365(11) 0.4824(13) 1.0136(8) 0.042(3) Uiso 1 1 d D U . . .
O4 O 0.1029(11) 0.4604(14) 0.8755(8) 0.045(3) Uiso 1 1 d D U . . .
N1 N 0.1913(10) 0.4658(14) 1.0189(8) 0.022(3) Uiso 1 1 d D U . . .
N2 N 0.1109(10) 0.4775(16) 0.7285(9) 0.037(3) Uiso 1 1 d D U . . .
N3 N 0.0137(11) 0.6397(17) 0.6249(9) 0.046(4) Uiso 1 1 d D U . . .
C1 C 0.2348(10) 0.4665(18) 1.0858(10) 0.025(4) Uiso 1 1 d D U . . .
H1 H 0.231633 0.463702 1.134363 0.031 Uiso 1 1 calc R U . . .
C2 C 0.2830(10) 0.4711(17) 1.0860(9) 0.025(4) Uiso 1 1 d D U . . .
C3 C 0.2923(10) 0.4755(18) 1.0149(9) 0.022(4) Uiso 1 1 d D U . . .
C4 C 0.2473(12) 0.4695(18) 0.8683(11) 0.034(4) Uiso 1 1 d D U . . .
H4 H 0.278988 0.471775 0.864019 0.041 Uiso 1 1 calc R U . . .
C5 C 0.2026(12) 0.4660(18) 0.8019(10) 0.024(3) Uiso 1 1 d D U . . .
C6 C 0.1522(11) 0.470(2) 0.8005(9) 0.040(4) Uiso 1 1 d D U . . .
C7 C 0.1517(11) 0.464(2) 0.8766(9) 0.033(4) Uiso 1 1 d D U . . .
C8 C 0.1967(11) 0.4637(17) 0.9462(9) 0.024(3) Uiso 1 1 d D U . . .
C9 C 0.2451(11) 0.4695(18) 0.9428(9) 0.026(4) Uiso 1 1 d D U . . .
C10 C 0.3263(11) 0.4781(19) 1.1642(9) 0.033(4) Uiso 1 1 d D U . . .
C11 C 0.1004(11) 0.5433(18) 0.9456(8) 0.036(4) Uiso 1 1 d D U . . .
H11A H 0.065874 0.523722 0.943848 0.043 Uiso 1 1 calc R U . . .
H11B H 0.106822 0.687522 0.947073 0.043 Uiso 1 1 calc R U . . .
C12 C 0.1392(10) 0.4470(19) 1.0202(8) 0.030(3) Uiso 1 1 d D U . . .
H12 H 0.130725 0.303755 1.021405 0.036 Uiso 1 1 calc R U . . .
C13 C 0.136(2) 0.553(2) 1.0902(14) 0.047(4) Uiso 1 1 d D U . . .
H13A H 0.164607 0.515890 1.137681 0.070 Uiso 1 1 calc R U . . .
H13B H 0.104190 0.513777 1.095079 0.070 Uiso 1 1 calc R U . . .
H13C H 0.135591 0.696315 1.082659 0.070 Uiso 1 1 calc R U . . .
C14 C 0.0630(10) 0.3661(19) 0.7109(10) 0.037(4) Uiso 1 1 d D U . . .
H14A H 0.066264 0.282989 0.756186 0.045 Uiso 1 1 calc R U . . .
H14B H 0.056726 0.277378 0.665906 0.045 Uiso 1 1 calc R U . . .
C15 C 0.0181(12) 0.5072(19) 0.6923(10) 0.045(4) Uiso 1 1 d D U . . .
H15A H -0.013420 0.429942 0.678877 0.054 Uiso 1 1 calc R U . . .
H15B H 0.023003 0.588977 0.738581 0.054 Uiso 1 1 calc R U . . .
C16 C 0.0620(12) 0.758(2) 0.6481(11) 0.054(5) Uiso 1 1 d D U . . .
H16A H 0.066054 0.840887 0.693780 0.064 Uiso 1 1 calc R U . . .
H16B H 0.059327 0.847536 0.604805 0.064 Uiso 1 1 calc R U . . .
C17 C 0.1092(13) 0.625(2) 0.6682(11) 0.044(4) Uiso 1 1 d D U . . .
H17A H 0.107841 0.556187 0.620841 0.053 Uiso 1 1 calc R U . . .
H17B H 0.140130 0.708173 0.688119 0.053 Uiso 1 1 calc R U . . .
C18 C -0.0320(13) 0.771(3) 0.6028(13) 0.075(6) Uiso 1 1 d D U . . .
H18A H -0.062245 0.689897 0.592005 0.112 Uiso 1 1 calc R U . . .
H18B H -0.035947 0.847524 0.556248 0.112 Uiso 1 1 calc R U . . .
H18C H -0.027731 0.862258 0.645739 0.112 Uiso 1 1 calc R U . . .
F2 F 0.2870(8) 0.7211(12) 0.7613(6) 0.043(2) Uiso 1 1 d D U . . .
O5 O 0.1809(12) 0.6911(14) 0.2638(9) 0.053(3) Uiso 1 1 d D U . . .
O6 O 0.1282(10) 0.7040(16) 0.3255(8) 0.058(4) Uiso 1 1 d D U . . .
H6 H 0.130231 0.693995 0.371215 0.087 Uiso 1 1 calc R U . . .
O7 O 0.1641(10) 0.6774(13) 0.4758(8) 0.046(3) Uiso 1 1 d D U . . .
O8 O 0.3953(10) 0.6853(13) 0.6237(8) 0.048(3) Uiso 1 1 d D U . . .
N4 N 0.3095(9) 0.6585(14) 0.4782(8) 0.029(3) Uiso 1 1 d D U . . .
N5 N 0.3860(10) 0.7035(15) 0.7675(8) 0.037(3) Uiso 1 1 d D U . . .
N6 N 0.4836(11) 0.5842(17) 0.8789(9) 0.040(3) Uiso 1 1 d D U . . .
C19 C 0.2676(9) 0.6633(19) 0.4095(10) 0.036(4) Uiso 1 1 d D U . . .
H19 H 0.272636 0.656478 0.362420 0.043 Uiso 1 1 calc R U . . .
C20 C 0.2181(10) 0.6775(17) 0.4043(9) 0.024(4) Uiso 1 1 d D U . . .
C21 C 0.2083(9) 0.6783(19) 0.4748(9) 0.033(4) Uiso 1 1 d D U . . .
C22 C 0.2495(11) 0.6916(17) 0.6241(10) 0.036(4) Uiso 1 1 d D U . . .
H22 H 0.217329 0.693856 0.626851 0.043 Uiso 1 1 calc R U . . .
C23 C 0.2929(11) 0.7006(17) 0.6916(9) 0.026(4) Uiso 1 1 d D U . . .
C24 C 0.3436(10) 0.6941(19) 0.6962(8) 0.035(4) Uiso 1 1 d D U . . .
C25 C 0.3463(10) 0.691(2) 0.6208(9) 0.039(4) Uiso 1 1 d D U . . .
C26 C 0.3028(10) 0.6777(16) 0.5499(9) 0.028(4) Uiso 1 1 d D U . . .
C27 C 0.2529(9) 0.6788(17) 0.5504(8) 0.027(4) Uiso 1 1 d D U . . .
C28 C 0.1748(10) 0.6929(18) 0.3254(9) 0.033(4) Uiso 1 1 d D U . . .
C29 C 0.3997(11) 0.7408(19) 0.5498(8) 0.035(4) Uiso 1 1 d D U . . .
H29A H 0.434710 0.717431 0.554311 0.042 Uiso 1 1 calc R U . . .
H29B H 0.391806 0.883026 0.538747 0.042 Uiso 1 1 calc R U . . .
C30 C 0.3625(9) 0.6149(19) 0.4836(8) 0.031(4) Uiso 1 1 d D U . . .
H30 H 0.370077 0.472379 0.498001 0.037 Uiso 1 1 calc R U . . .
C31 C 0.3701(17) 0.652(2) 0.4081(13) 0.047(5) Uiso 1 1 d D U . . .
H31A H 0.364263 0.528289 0.378240 0.070 Uiso 1 1 calc R U . . .
H31B H 0.404702 0.697662 0.420657 0.070 Uiso 1 1 calc R U . . .
H31C H 0.346051 0.752511 0.377044 0.070 Uiso 1 1 calc R U . . .
C32 C 0.4304(10) 0.8289(19) 0.7822(10) 0.036(4) Uiso 1 1 d D U . . .
H32A H 0.433342 0.927957 0.822722 0.043 Uiso 1 1 calc R U . . .
H32B H 0.426466 0.900618 0.734006 0.043 Uiso 1 1 calc R U . . .
C33 C 0.4778(12) 0.701(2) 0.8089(9) 0.042(4) Uiso 1 1 d D U . . .
H33A H 0.475952 0.610656 0.766352 0.051 Uiso 1 1 calc R U . . .
H33B H 0.507832 0.787421 0.820919 0.051 Uiso 1 1 calc R U . . .
C34 C 0.4379(11) 0.454(2) 0.8570(10) 0.032(4) Uiso 1 1 d D U . . .
H34A H 0.441478 0.369086 0.901958 0.039 Uiso 1 1 calc R U . . .
H34B H 0.436279 0.366527 0.813692 0.039 Uiso 1 1 calc R U . . .
C35 C 0.3889(13) 0.5702(18) 0.8325(10) 0.032(4) Uiso 1 1 d D U . . .
H35A H 0.359674 0.478697 0.815199 0.038 Uiso 1 1 calc R U . . .
H35B H 0.388514 0.648948 0.876829 0.038 Uiso 1 1 calc R U . . .
C36 C 0.5313(14) 0.465(3) 0.9080(13) 0.067(6) Uiso 1 1 d D U . . .
H36A H 0.533529 0.389229 0.864947 0.100 Uiso 1 1 calc R U . . .
H36B H 0.531133 0.374057 0.948656 0.100 Uiso 1 1 calc R U . . .
H36C H 0.560456 0.554099 0.929590 0.100 Uiso 1 1 calc R U . . .
O9 O 0.000000 0.359(4) 0.500000 0.070(6) Uiso 1 2 d DGS . P . .
H9A H -0.006597 0.436275 0.530912 0.105 Uiso 0.5 1 d DG U P . .
H9B H 0.032337 0.346953 0.520620 0.105 Uiso 0.5 1 d DG U P . .
O10 O 0.000000 0.381(2) 1.000000 0.059(6) Uiso 1 2 d DGS . P . .
H10A H -0.022449 0.455853 1.004750 0.089 Uiso 0.5 1 d DG U P . .
H10B H 0.001998 0.283093 1.030269 0.089 Uiso 0.5 1 d DG U P . .

loop_
_atom_type_symbol
_atom_type_description
_atom_type_scat_dispersion_real
_atom_type_scat_dispersion_imag
_atom_type_scat_source
C C 0.0033 0.0016 'International Tables Vol C Tables 4.2.6.8 and 6.1.1.4'
H H 0.0000 0.0000 'International Tables Vol C Tables 4.2.6.8 and 6.1.1.4'
F F 0.0171 0.0103 'International Tables Vol C Tables 4.2.6.8 and 6.1.1.4'
N N 0.0061 0.0033 'International Tables Vol C Tables 4.2.6.8 and 6.1.1.4'
O O 0.0106 0.0060 'International Tables Vol C Tables 4.2.6.8 and 6.1.1.4'

loop_
_geom_angle_atom_site_label_1
_geom_angle_atom_site_label_2
_geom_angle_atom_site_label_3
_geom_angle
_geom_angle_site_symmetry_1
_geom_angle_site_symmetry_3
_geom_angle_publ_flag
C10 O2 H2 109.5 . . ?
C7 O4 C11 113.0(19) . . ?
C1 N1 C8 117.6(18) . . ?
C1 N1 C12 122.2(11) . . ?
C8 N1 C12 119.9(18) . . ?
C6 N2 C14 123.4(13) . . ?
C6 N2 C17 120.9(18) . . ?
C14 N2 C17 114.9(18) . . ?
C18 N3 C16 111.8(14) . . ?
C18 N3 C15 110.8(17) . . ?
C16 N3 C15 108.1(18) . . ?
N1 C1 C2 123.3(14) . . ?
N1 C1 H1 118.3 . . ?
C2 C1 H1 118.3 . . ?
C1 C2 C3 123.1(18) . . ?
C1 C2 C10 116.5(13) . . ?
C3 C2 C10 120.4(19) . . ?
O3 C3 C2 124.3(19) . . ?
O3 C3 C9 122.6(13) . . ?
C2 C3 C9 113.1(17) . . ?
C5 C4 C9 119(2) . . ?
C5 C4 H4 120.3 . . ?
C9 C4 H4 120.3 . . ?
C4 C5 F1 115.5(19) . . ?
C4 C5 C6 125.8(13) . . ?
F1 C5 C6 119(2) . . ?
N2 C6 C7 128(2) . . ?
N2 C6 C5 118.8(15) . . ?
C7 C6 C5 112.9(17) . . ?
O4 C7 C8 123.8(14) . . ?
O4 C7 C6 113.2(18) . . ?
C8 C7 C6 123.0(19) . . ?
C9 C8 C7 120.7(12) . . ?
C9 C8 N1 121.5(18) . . ?
C7 C8 N1 117.8(19) . . ?
C8 C9 C4 118.1(19) . . ?
C8 C9 C3 121.3(12) . . ?
C4 C9 C3 121(2) . . ?
O1 C10 O2 118(2) . . ?
O1 C10 C2 125(2) . . ?
O2 C10 C2 116.4(15) . . ?
O4 C11 C12 112.1(15) . . ?
O4 C11 H11A 109.2 . . ?
C12 C11 H11A 109.2 . . ?
O4 C11 H11B 109.2 . . ?
C12 C11 H11B 109.2 . . ?
H11A C11 H11B 107.9 . . ?
N1 C12 C13 112(2) . . ?
N1 C12 C11 108.3(14) . . ?
C13 C12 C11 107.9(17) . . ?
N1 C12 H12 109.4 . . ?
C13 C12 H12 109.4 . . ?
C11 C12 H12 109.4 . . ?
C12 C13 H13A 109.5 . . ?
C12 C13 H13B 109.5 . . ?
H13A C13 H13B 109.5 . . ?
C12 C13 H13C 109.5 . . ?
H13A C13 H13C 109.5 . . ?
H13B C13 H13C 109.5 . . ?
N2 C14 C15 111.1(13) . . ?
N2 C14 H14A 109.4 . . ?
C15 C14 H14A 109.4 . . ?
N2 C14 H14B 109.4 . . ?
C15 C14 H14B 109.4 . . ?
H14A C14 H14B 108.0 . . ?
N3 C15 C14 110.1(17) . . ?
N3 C15 H15A 109.6 . . ?
C14 C15 H15A 109.6 . . ?
N3 C15 H15B 109.6 . . ?
C14 C15 H15B 109.6 . . ?
H15A C15 H15B 108.2 . . ?
N3 C16 C17 112.7(15) . . ?
N3 C16 H16A 109.1 . . ?
C17 C16 H16A 109.1 . . ?
N3 C16 H16B 109.1 . . ?
C17 C16 H16B 109.1 . . ?
H16A C16 H16B 107.8 . . ?
N2 C17 C16 109.4(18) . . ?
N2 C17 H17A 109.8 . . ?
C16 C17 H17A 109.8 . . ?
N2 C17 H17B 109.8 . . ?
C16 C17 H17B 109.8 . . ?
H17A C17 H17B 108.2 . . ?
N3 C18 H18A 109.5 . . ?
N3 C18 H18B 109.5 . . ?
H18A C18 H18B 109.5 . . ?
N3 C18 H18C 109.5 . . ?
H18A C18 H18C 109.5 . . ?
H18B C18 H18C 109.5 . . ?
C28 O6 H6 109.5 . . ?
C25 O8 C29 114.8(18) . . ?
C19 N4 C26 118.8(18) . . ?
C19 N4 C30 123.5(12) . . ?
C26 N4 C30 117.4(16) . . ?
C24 N5 C32 124.5(13) . . ?
C24 N5 C35 119.6(17) . . ?
C32 N5 C35 115.7(18) . . ?
C33 N6 C36 111.9(17) . . ?
C33 N6 C34 107.1(17) . . ?
C36 N6 C34 111.3(13) . . ?
N4 C19 C20 124.0(16) . . ?
N4 C19 H19 118.0 . . ?
C20 C19 H19 118.0 . . ?
C19 C20 C21 120.0(19) . . ?
C19 C20 C28 119.8(14) . . ?
C21 C20 C28 120.2(17) . . ?
O7 C21 C20 124.5(18) . . ?
O7 C21 C27 118.2(14) . . ?
C20 C21 C27 117.3(17) . . ?
C23 C22 C27 120.3(19) . . ?
C23 C22 H22 119.9 . . ?
C27 C22 H22 119.9 . . ?
C22 C23 F2 117.3(18) . . ?
C22 C23 C24 125.8(12) . . ?
F2 C23 C24 116.9(19) . . ?
N5 C24 C23 122.4(14) . . ?
N5 C24 C25 124.3(18) . . ?
C23 C24 C25 113.1(16) . . ?
O8 C25 C26 122.5(14) . . ?
O8 C25 C24 114.3(17) . . ?
C26 C25 C24 123.0(18) . . ?
C25 C26 N4 118.9(17) . . ?
C25 C26 C27 120.3(12) . . ?
N4 C26 C27 120.8(17) . . ?
C22 C27 C26 117.3(18) . . ?
C22 C27 C21 123.9(19) . . ?
C26 C27 C21 118.7(13) . . ?
O5 C28 O6 121(2) . . ?
O5 C28 C20 123(2) . . ?
O6 C28 C20 116.0(14) . . ?
O8 C29 C30 108.8(13) . . ?
O8 C29 H29A 109.9 . . ?
C30 C29 H29A 109.9 . . ?
O8 C29 H29B 109.9 . . ?
C30 C29 H29B 109.9 . . ?
H29A C29 H29B 108.3 . . ?
N4 C30 C29 107.9(14) . . ?
N4 C30 C31 115(2) . . ?
C29 C30 C31 110.3(15) . . ?
N4 C30 H30 108.0 . . ?
C29 C30 H30 108.0 . . ?
C31 C30 H30 108.0 . . ?
C30 C31 H31A 109.5 . . ?
C30 C31 H31B 109.5 . . ?
H31A C31 H31B 109.5 . . ?
C30 C31 H31C 109.5 . . ?
H31A C31 H31C 109.5 . . ?
H31B C31 H31C 109.5 . . ?
N5 C32 C33 109.7(13) . . ?
N5 C32 H32A 109.7 . . ?
C33 C32 H32A 109.7 . . ?
N5 C32 H32B 109.7 . . ?
C33 C32 H32B 109.7 . . ?
H32A C32 H32B 108.2 . . ?
N6 C33 C32 111.2(18) . . ?
N6 C33 H33A 109.4 . . ?
C32 C33 H33A 109.4 . . ?
N6 C33 H33B 109.4 . . ?
C32 C33 H33B 109.4 . . ?
H33A C33 H33B 108.0 . . ?
N6 C34 C35 112.9(13) . . ?
N6 C34 H34A 109.0 . . ?
C35 C34 H34A 109.0 . . ?
N6 C34 H34B 109.0 . . ?
C35 C34 H34B 109.0 . . ?
H34A C34 H34B 107.8 . . ?
N5 C35 C34 107.6(18) . . ?
N5 C35 H35A 110.2 . . ?
C34 C35 H35A 110.2 . . ?
N5 C35 H35B 110.2 . . ?
C34 C35 H35B 110.2 . . ?
H35A C35 H35B 108.5 . . ?
N6 C36 H36A 109.5 . . ?
N6 C36 H36B 109.5 . . ?
H36A C36 H36B 109.5 . . ?
N6 C36 H36C 109.5 . . ?
H36A C36 H36C 109.5 . . ?
H36B C36 H36C 109.5 . . ?
H9A O9 H9B 104.2 . . ?
H9A O9 H9A 104.6 . 2_556 ?
H9B O9 H9A 82.4 . 2_556 ?
H9A O9 H9B 82.4 . 2_556 ?
H9B O9 H9B 169.4 . 2_556 ?
H9A O9 H9B 104.2 2_556 2_556 ?
H10A O10 H10B 104.0 . . ?
H10A O10 H10A 107.2 . 2_557 ?
H10B O10 H10A 132.2 . 2_557 ?
H10A O10 H10B 132.2 . 2_557 ?
H10B O10 H10B 79.3 . 2_557 ?
H10A O10 H10B 104.0 2_557 2_557 ?

loop_
_geom_bond_atom_site_label_1
_geom_bond_atom_site_label_2
_geom_bond_distance
_geom_bond_site_symmetry_2
_geom_bond_publ_flag
F1 C5 1.365(11) . ?
O1 C10 1.219(13) . ?
O2 C10 1.332(15) . ?
O2 H2 0.8200 . ?
O3 C3 1.259(15) . ?
O4 C7 1.371(14) . ?
O4 C11 1.425(11) . ?
N1 C1 1.347(14) . ?
N1 C8 1.402(12) . ?
N1 C12 1.487(14) . ?
N2 C6 1.370(14) . ?
N2 C14 1.460(14) . ?
N2 C17 1.464(12) . ?
N3 C18 1.473(15) . ?
N3 C16 1.479(15) . ?
N3 C15 1.480(12) . ?
C1 C2 1.360(14) . ?
C1 H1 0.9300 . ?
C2 C3 1.430(13) . ?
C2 C10 1.470(14) . ?
C3 C9 1.458(14) . ?
C4 C5 1.361(15) . ?
C4 C9 1.393(12) . ?
C4 H4 0.9300 . ?
C5 C6 1.412(14) . ?
C6 C7 1.404(13) . ?
C7 C8 1.397(14) . ?
C8 C9 1.391(14) . ?
C11 C12 1.513(14) . ?
C11 H11A 0.9700 . ?
C11 H11B 0.9700 . ?
C12 C13 1.501(12) . ?
C12 H12 0.9800 . ?
C13 H13A 0.9600 . ?
C13 H13B 0.9600 . ?
C13 H13C 0.9600 . ?
C14 C15 1.499(15) . ?
C14 H14A 0.9700 . ?
C14 H14B 0.9700 . ?
C15 H15A 0.9700 . ?
C15 H15B 0.9700 . ?
C16 C17 1.513(15) . ?
C16 H16A 0.9700 . ?
C16 H16B 0.9700 . ?
C17 H17A 0.9700 . ?
C17 H17B 0.9700 . ?
C18 H18A 0.9600 . ?
C18 H18B 0.9600 . ?
C18 H18C 0.9600 . ?
F2 C23 1.362(12) . ?
O5 C28 1.210(12) . ?
O6 C28 1.317(15) . ?
O6 H6 0.8200 . ?
O7 C21 1.254(15) . ?
O8 C25 1.364(15) . ?
O8 C29 1.457(12) . ?
N4 C19 1.343(14) . ?
N4 C26 1.406(12) . ?
N4 C30 1.489(14) . ?
N5 C24 1.379(14) . ?
N5 C32 1.435(14) . ?
N5 C35 1.460(11) . ?
N6 C33 1.454(12) . ?
N6 C36 1.466(15) . ?
N6 C34 1.466(14) . ?
C19 C20 1.366(14) . ?
C19 H19 0.9300 . ?
C20 C21 1.427(13) . ?
C20 C28 1.481(14) . ?
C21 C27 1.455(14) . ?
C22 C23 1.353(15) . ?
C22 C27 1.395(13) . ?
C22 H22 0.9300 . ?
C23 C24 1.399(14) . ?
C24 C25 1.415(14) . ?
C25 C26 1.392(14) . ?
C26 C27 1.414(14) . ?
C29 C30 1.502(14) . ?
C29 H29A 0.9700 . ?
C29 H29B 0.9700 . ?
C30 C31 1.504(12) . ?
C30 H30 0.9800 . ?
C31 H31A 0.9600 . ?
C31 H31B 0.9600 . ?
C31 H31C 0.9600 . ?
C32 C33 1.491(15) . ?
C32 H32A 0.9700 . ?
C32 H32B 0.9700 . ?
C33 H33A 0.9700 . ?
C33 H33B 0.9700 . ?
C34 C35 1.486(15) . ?
C34 H34A 0.9700 . ?
C34 H34B 0.9700 . ?
C35 H35A 0.9700 . ?
C35 H35B 0.9700 . ?
C36 H36A 0.9600 . ?
C36 H36B 0.9600 . ?
C36 H36C 0.9600 . ?
O9 H9A 0.8390 . ?
O9 H9B 0.8410 . ?
O9 H9A 0.8(3) 2_556 ?
O9 H9B 0.84(11) 2_556 ?
O10 H10A 0.8364 . ?
O10 H10B 0.8398 . ?
O10 H10A 0.8(4) 2_557 ?
O10 H10B 0.8(3) 2_557 ?

loop_
_geom_hbond_atom_site_label_D
_geom_hbond_atom_site_label_H
_geom_hbond_atom_site_label_A
_geom_hbond_distance_DH
_geom_hbond_distance_HA
_geom_hbond_distance_DA
_geom_hbond_angle_DHA
_geom_hbond_site_symmetry_A
_geom_hbond_publ_flag
O2 H2 O3 0.82 1.79 2.54(2) 151.9 . yes
O6 H6 O7 0.82 1.77 2.537(18) 154.1 . yes
O9 H9A N3 0.84 2.08 2.86(2) 153.4 . yes

loop_
_geom_torsion_atom_site_label_1
_geom_torsion_atom_site_label_2
_geom_torsion_atom_site_label_3
_geom_torsion_atom_site_label_4
_geom_torsion
_geom_torsion_site_symmetry_1
_geom_torsion_site_symmetry_2
_geom_torsion_site_symmetry_3
_geom_torsion_site_symmetry_4
_geom_torsion_publ_flag
C8 N1 C1 C2 2.0(18) . . . . ?
C12 N1 C1 C2 175.8(11) . . . . ?
N1 C1 C2 C3 0(2) . . . . ?
N1 C1 C2 C10 178.0(11) . . . . ?
C1 C2 C3 O3 179.0(13) . . . . ?
C10 C2 C3 O3 1.1(19) . . . . ?
C1 C2 C3 C9 -1.4(17) . . . . ?
C10 C2 C3 C9 -179.4(10) . . . . ?
C9 C4 C5 F1 -176.2(9) . . . . ?
C9 C4 C5 C6 2(2) . . . . ?
C14 N2 C6 C7 -39(2) . . . . ?
C17 N2 C6 C7 130.8(18) . . . . ?
C14 N2 C6 C5 141.0(14) . . . . ?
C17 N2 C6 C5 -49(2) . . . . ?
C4 C5 C6 N2 176.2(12) . . . . ?
F1 C5 C6 N2 -5(2) . . . . ?
C4 C5 C6 C7 -4(2) . . . . ?
F1 C5 C6 C7 174.7(10) . . . . ?
C11 O4 C7 C8 26.2(19) . . . . ?
C11 O4 C7 C6 -153.7(11) . . . . ?
N2 C6 C7 O4 2(2) . . . . ?
C5 C6 C7 O4 -177.8(12) . . . . ?
N2 C6 C7 C8 -177.6(13) . . . . ?
C5 C6 C7 C8 2(2) . . . . ?
O4 C7 C8 C9 -179.5(11) . . . . ?
C6 C7 C8 C9 0(2) . . . . ?
O4 C7 C8 N1 -2(2) . . . . ?
C6 C7 C8 N1 177.7(11) . . . . ?
C1 N1 C8 C9 -2.3(17) . . . . ?
C12 N1 C8 C9 -176.3(11) . . . . ?
C1 N1 C8 C7 -179.6(12) . . . . ?
C12 N1 C8 C7 6.4(16) . . . . ?
C7 C8 C9 C4 -2.0(19) . . . . ?
N1 C8 C9 C4 -179.2(10) . . . . ?
C7 C8 C9 C3 178.0(11) . . . . ?
N1 C8 C9 C3 0.8(18) . . . . ?
C5 C4 C9 C8 0.7(18) . . . . ?
C5 C4 C9 C3 -179.3(11) . . . . ?
O3 C3 C9 C8 -179.4(12) . . . . ?
C2 C3 C9 C8 1.0(17) . . . . ?
O3 C3 C9 C4 0.6(19) . . . . ?
C2 C3 C9 C4 -179.0(11) . . . . ?
C1 C2 C10 O1 1(2) . . . . ?
C3 C2 C10 O1 179.0(12) . . . . ?
C1 C2 C10 O2 178.9(12) . . . . ?
C3 C2 C10 O2 -3.0(17) . . . . ?
C7 O4 C11 C12 -53.0(18) . . . . ?
C1 N1 C12 C13 35.5(17) . . . . ?
C8 N1 C12 C13 -150.7(12) . . . . ?
C1 N1 C12 C11 154.6(10) . . . . ?
C8 N1 C12 C11 -31.7(14) . . . . ?
O4 C11 C12 N1 54.9(19) . . . . ?
O4 C11 C12 C13 177(2) . . . . ?
C6 N2 C14 C15 117.6(15) . . . . ?
C17 N2 C14 C15 -52.8(18) . . . . ?
C18 N3 C15 C14 176.7(15) . . . . ?
C16 N3 C15 C14 -60.4(16) . . . . ?
N2 C14 C15 N3 57.2(19) . . . . ?
C18 N3 C16 C17 -177.9(13) . . . . ?
C15 N3 C16 C17 59.8(17) . . . . ?
C6 N2 C17 C16 -120.8(19) . . . . ?
C14 N2 C17 C16 49.9(18) . . . . ?
N3 C16 C17 N2 -54(2) . . . . ?
C26 N4 C19 C20 -3(2) . . . . ?
C30 N4 C19 C20 171.3(12) . . . . ?
N4 C19 C20 C21 -3(2) . . . . ?
N4 C19 C20 C28 176.6(10) . . . . ?
C19 C20 C21 O7 -175.1(14) . . . . ?
C28 C20 C21 O7 5.2(19) . . . . ?
C19 C20 C21 C27 4.5(18) . . . . ?
C28 C20 C21 C27 -175.2(10) . . . . ?
C27 C22 C23 F2 177.4(9) . . . . ?
C27 C22 C23 C24 -1(2) . . . . ?
C32 N5 C24 C23 -134.0(14) . . . . ?
C35 N5 C24 C23 50(2) . . . . ?
C32 N5 C24 C25 42(2) . . . . ?
C35 N5 C24 C25 -134.5(16) . . . . ?
C22 C23 C24 N5 -179.8(11) . . . . ?
F2 C23 C24 N5 1(2) . . . . ?
C22 C23 C24 C25 4(2) . . . . ?
F2 C23 C24 C25 -174.7(9) . . . . ?
C29 O8 C25 C26 22.0(18) . . . . ?
C29 O8 C25 C24 -162.8(10) . . . . ?
N5 C24 C25 O8 4(2) . . . . ?
C23 C24 C25 O8 179.7(12) . . . . ?
N5 C24 C25 C26 178.8(12) . . . . ?
C23 C24 C25 C26 -5.2(19) . . . . ?
O8 C25 C26 N4 -0.1(19) . . . . ?
C24 C25 C26 N4 -174.8(11) . . . . ?
O8 C25 C26 C27 178.4(12) . . . . ?
C24 C25 C26 C27 3.6(19) . . . . ?
C19 N4 C26 C25 -174.4(11) . . . . ?
C30 N4 C26 C25 11.1(15) . . . . ?
C19 N4 C26 C27 7.1(17) . . . . ?
C30 N4 C26 C27 -167.3(11) . . . . ?
C23 C22 C27 C26 -0.5(18) . . . . ?
C23 C22 C27 C21 -176.9(11) . . . . ?
C25 C26 C27 C22 -0.5(18) . . . . ?
N4 C26 C27 C22 177.9(10) . . . . ?
C25 C26 C27 C21 176.0(11) . . . . ?
N4 C26 C27 C21 -5.5(17) . . . . ?
O7 C21 C27 C22 -4(2) . . . . ?
C20 C21 C27 C22 176.1(10) . . . . ?
O7 C21 C27 C26 179.4(11) . . . . ?
C20 C21 C27 C26 -0.2(17) . . . . ?
C19 C20 C28 O5 0.9(19) . . . . ?
C21 C20 C28 O5 -179.3(12) . . . . ?
C19 C20 C28 O6 179.3(13) . . . . ?
C21 C20 C28 O6 -0.9(17) . . . . ?
C25 O8 C29 C30 -52.6(18) . . . . ?
C19 N4 C30 C29 144.7(11) . . . . ?
C26 N4 C30 C29 -41.0(13) . . . . ?
C19 N4 C30 C31 21.6(17) . . . . ?
C26 N4 C30 C31 -164.2(11) . . . . ?
O8 C29 C30 N4 60.5(18) . . . . ?
O8 C29 C30 C31 -174(2) . . . . ?
C24 N5 C32 C33 -123.0(14) . . . . ?
C35 N5 C32 C33 53.2(18) . . . . ?
C36 N6 C33 C32 -177.4(13) . . . . ?
C34 N6 C33 C32 60.4(14) . . . . ?
N5 C32 C33 N6 -56.6(18) . . . . ?
C33 N6 C34 C35 -61.4(16) . . . . ?
C36 N6 C34 C35 176.0(12) . . . . ?
C24 N5 C35 C34 124.2(16) . . . . ?
C32 N5 C35 C34 -52.2(15) . . . . ?
N6 C34 C35 N5 56.0(16) . . . . ?
